data_4341502
loop_
_publ_author_name
'Rajasekharan-Nair, Rajeev'
'Moore, Dean'
'Kennedy, Alan R.'
'Reglinski, John'
'Spicer, Mark D.'

_publ_section_title
;
 The stability of mercaptobenzothiazole based soft scorpionate complexes.
;
_journal_issue 19
_journal_name_full 'Inorganic chemistry'
_journal_page_first 10276
_journal_page_last 10282
_journal_paper_doi 10.1021/ic5013236
_journal_volume 53
_journal_year 2014
_chemical_formula_sum 'C24 H20 B Hg I3 N4 O S5'
_chemical_formula_weight 1132.33
_chemical_name_systematic
;
 ?
;
_space_group_IT_number 2
_symmetry_cell_setting triclinic
_symmetry_space_group_name_Hall '-P 1'
_symmetry_space_group_name_H-M 'P -1'
_atom_sites_solution_hydrogens geom
_atom_sites_solution_primary direct
_atom_sites_solution_secondary difmap
_audit_conform_dict_location ftp://ftp.iucr.org/pub/cif_core.dic
_audit_conform_dict_name cif_core.dic
_audit_conform_dict_version 2.4
_audit_creation_date 2013-09-12T15:17:44-00:00
_audit_creation_method 'WinGX routine CIF_UPDATE'
_cell_angle_alpha 98.895(5)
_cell_angle_beta 105.408(6)
_cell_angle_gamma 105.274(6)
_cell_formula_units_Z 2
_cell_length_a 9.6385(7)
_cell_length_b 12.7847(8)
_cell_length_c 16.1011(10)
_cell_measurement_reflns_used 6918
_cell_measurement_temperature 123(2)
_cell_measurement_theta_max 28.7252
_cell_measurement_theta_min 2.8206
_cell_volume 1790.6(2)
_computing_cell_refinement
;
        CrysAlisPro, Oxford Diffraction Ltd.,
        Version 1.171.34.40 (release 27-08-2010 CrysAlis171 .NET)
        (compiled Aug 27 2010,11:50:40)
;
_computing_data_collection
;
        CrysAlisPro, Oxford Diffraction Ltd.,
        Version 1.171.34.40 (release 27-08-2010 CrysAlis171 .NET)
        (compiled Aug 27 2010,11:50:40)
;
_computing_data_reduction
;
        CrysAlisPro, Oxford Diffraction Ltd.,
        Version 1.171.34.40 (release 27-08-2010 CrysAlis171 .NET)
        (compiled Aug 27 2010,11:50:40)
;
_computing_structure_refinement 'SHELXL-97 (Sheldrick, 1997)'
_diffrn_ambient_temperature 123(2)
_diffrn_detector_area_resol_mean 16.0727
_diffrn_measured_fraction_theta_full 0.985
_diffrn_measured_fraction_theta_max 0.985
_diffrn_measurement_device_type 'Xcalibur, Eos'
_diffrn_measurement_method '\w scans'
_diffrn_orient_matrix_UB_11 0.0684125
_diffrn_orient_matrix_UB_12 -0.0092442
_diffrn_orient_matrix_UB_13 0.0218103
_diffrn_orient_matrix_UB_21 0.0082774
_diffrn_orient_matrix_UB_22 -0.0186891
_diffrn_orient_matrix_UB_23 -0.0416945
_diffrn_orient_matrix_UB_31 0.0416969
_diffrn_orient_matrix_UB_32 0.0554748
_diffrn_orient_matrix_UB_33 0.0017298
_diffrn_radiation_monochromator graphite
_diffrn_radiation_type MoK\a
_diffrn_radiation_wavelength 0.71073
_diffrn_reflns_av_R_equivalents 0.0543
_diffrn_reflns_av_unetI/netI 0.0708
_diffrn_reflns_limit_h_max 12
_diffrn_reflns_limit_h_min -11
_diffrn_reflns_limit_k_max 16
_diffrn_reflns_limit_k_min -15
_diffrn_reflns_limit_l_max 20
_diffrn_reflns_limit_l_min -20
_diffrn_reflns_number 17446
_diffrn_reflns_theta_full 27
_diffrn_reflns_theta_max 27
_diffrn_reflns_theta_min 2.83
_exptl_absorpt_coefficient_mu 7.199
_exptl_absorpt_correction_T_max 0.809
_exptl_absorpt_correction_T_min 0.472
_exptl_absorpt_correction_type analytical
_exptl_absorpt_process_details
;
        CrysAlisPro, Oxford Diffraction Ltd.,
        Version 1.171.34.40 (release 27-08-2010 CrysAlis171 .NET)
        (compiled Aug 27 2010,11:50:40)
Analytical numeric absorption correction using a multifaceted crystal
                 model based on expressions derived by R.C. Clark & J.S.
        (Clark, R. C. & Reid, J. S. (1995). Acta Cryst. A51, 887-897)
;
_exptl_crystal_density_diffrn 2.099
_exptl_crystal_density_method 'not measured'
_exptl_crystal_F_000 1048
_exptl_crystal_size_max 0.1899
_exptl_crystal_size_mid 0.1001
_exptl_crystal_size_min 0.0509
_platon_squeeze_details
;
;
_refine_diff_density_max 3.263
_refine_diff_density_min -2.305
_refine_diff_density_rms 0.298
_refine_ls_extinction_method none
_refine_ls_goodness_of_fit_ref 1.042
_refine_ls_hydrogen_treatment constr
_refine_ls_matrix_type full
_refine_ls_number_parameters 354
_refine_ls_number_reflns 7714
_refine_ls_number_restraints 0
_refine_ls_restrained_S_all 1.042
_refine_ls_R_factor_all 0.0834
_refine_ls_R_factor_gt 0.0643
_refine_ls_shift/su_max 0.009
_refine_ls_shift/su_mean 0
_refine_ls_structure_factor_coef Fsqd
_refine_ls_weighting_details 'calc w=1/[\s^2^(Fo^2^)+(0.1117P)^2^+0.0000P] where P=(Fo^2^+2Fc^2^)/3'
_refine_ls_weighting_scheme calc
_refine_ls_wR_factor_gt 0.1767
_refine_ls_wR_factor_ref 0.1956
_reflns_number_gt 5655
_reflns_number_total 7714
_reflns_threshold_expression >2sigma(I)
_cod_data_source_file ic5013236_si_002.cif
_cod_data_source_block hgtbzi
_cod_original_formula_sum 'C24 H20 B1 Hg1 I3 N4 O1 S5'
_cod_database_code 4341502

loop_
_symmetry_equiv_pos_as_xyz
'x, y, z'
'-x, -y, -z'

loop_
_atom_site_label
_atom_site_type_symbol
_atom_site_fract_x
_atom_site_fract_y
_atom_site_fract_z
_atom_site_U_iso_or_equiv
_atom_site_adp_type
_atom_site_occupancy
_atom_site_symmetry_multiplicity
_atom_site_calc_flag
_atom_site_refinement_flags
I3 I 0.08913(9) 0.24391(6) 0.89467(5) 0.0490(2) Uani 1 1 d .
I1 I 0.52547(9) 0.46488(6) 1.12674(4) 0.0452(2) Uani 1 1 d .
I2 I 0.54761(13) 0.19967(9) 0.89665(6) 0.0765(3) Uani 1 1 d .
S4 S 0.3624(3) 0.35037(19) 0.35329(16) 0.0316(5) Uani 1 1 d .
S3 S 0.3786(2) 0.04210(18) 0.65177(14) 0.0274(5) Uani 1 1 d .
S5 S 0.4238(3) 0.35237(19) 0.54423(15) 0.0312(5) Uani 1 1 d .
S2 S 0.2598(3) 0.2273(2) 0.69056(15) 0.0358(5) Uani 1 1 d .
S1 S 0.0839(3) 0.3834(2) 0.6750(2) 0.0472(7) Uani 1 1 d .
N3 N 0.1781(8) 0.2127(6) 0.4074(5) 0.0255(15) Uani 1 1 d .
N1 N 0.0701(8) 0.2439(6) 0.5366(5) 0.0283(16) Uani 1 1 d .
O1 O 0.4310(9) 0.0857(6) 0.2957(4) 0.0455(18) Uani 1 1 d .
N2 N 0.2050(8) 0.0982(6) 0.5255(4) 0.0242(14) Uani 1 1 d .
N4 N 0.3831(12) 0.0753(8) 0.1484(5) 0.049(2) Uani 1 1 d .
B1 B 0.1012(11) 0.1584(8) 0.4705(7) 0.029(2) Uani 1 1 d .
H1 H 0.0041 0.1019 0.4343 0.035 Uiso 1 1 calc R
Hg1 Hg 0.39731(5) 0.33568(3) 0.94861(3) 0.04638(17) Uani 1 1 d .
C14 C 0.2370(9) 0.0047(7) 0.4835(6) 0.0258(17) Uani 1 1 d .
C13 C 0.1838(10) -0.0440(7) 0.3927(6) 0.0307(19) Uani 1 1 d .
H13 H 0.1207 -0.0174 0.353 0.037 Uiso 1 1 calc R
C11 C 0.3253(10) -0.1724(8) 0.4227(6) 0.0301(19) Uani 1 1 d .
H11 H 0.3544 -0.232 0.4008 0.036 Uiso 1 1 calc R
C9 C 0.3345(9) -0.0335(7) 0.5431(5) 0.0252(17) Uani 1 1 d .
C19 C 0.1597(11) 0.2405(9) 0.1829(6) 0.036(2) Uani 1 1 d .
H19 H 0.2197 0.2853 0.157 0.043 Uiso 1 1 calc R
C6 C -0.0380(10) 0.3811(8) 0.5730(8) 0.039(2) Uani 1 1 d .
C020 C 0.3128(9) 0.2985(7) 0.4392(6) 0.0278(18) Uani 1 1 d .
C20 C 0.2024(10) 0.2546(7) 0.2750(6) 0.0290(18) Uani 1 1 d .
C12 C 0.2286(11) -0.1341(8) 0.3640(6) 0.034(2) Uani 1 1 d .
H12 H 0.1929 -0.1695 0.3039 0.041 Uiso 1 1 calc R
C15 C 0.1146(10) 0.1880(7) 0.3157(6) 0.0269(18) Uani 1 1 d .
C5 C -0.1361(11) 0.4454(8) 0.5564(10) 0.053(3) Uani 1 1 d .
H5 H -0.139 0.4987 0.6017 0.064 Uiso 1 1 calc R
C10 C 0.3801(10) -0.1243(7) 0.5137(6) 0.0298(19) Uani 1 1 d .
H10 H 0.4438 -0.151 0.553 0.036 Uiso 1 1 calc R
C8 C 0.2700(10) 0.1246(7) 0.6131(6) 0.0291(18) Uani 1 1 d .
C7 C 0.1353(10) 0.2786(7) 0.6234(6) 0.033(2) Uani 1 1 d .
C1 C -0.0336(10) 0.3019(7) 0.5041(7) 0.032(2) Uani 1 1 d .
C2 C -0.1233(10) 0.2842(9) 0.4181(7) 0.036(2) Uani 1 1 d .
H2 H -0.1187 0.2325 0.3722 0.043 Uiso 1 1 calc R
C17 C -0.0659(11) 0.0870(8) 0.1702(7) 0.039(2) Uani 1 1 d .
H17 H -0.1546 0.0305 0.1349 0.047 Uiso 1 1 calc R
C16 C -0.0211(10) 0.1029(8) 0.2626(6) 0.034(2) Uani 1 1 d .
H16 H -0.0803 0.0578 0.2888 0.041 Uiso 1 1 calc R
C24 C 0.3409(14) 0.0530(9) 0.2190(7) 0.047(3) Uani 1 1 d .
H24 H 0.2407 0.0116 0.2097 0.056 Uiso 1 1 calc R
C3 C -0.2214(10) 0.3471(8) 0.4024(8) 0.041(2) Uani 1 1 d .
H3 H -0.2849 0.3362 0.3449 0.049 Uiso 1 1 calc R
C22 C 0.274(2) 0.0355(15) 0.0592(7) 0.091(6) Uani 1 1 d .
H22A H 0.295 -0.025 0.0268 0.136 Uiso 1 1 calc R
H22B H 0.2829 0.0953 0.0294 0.136 Uiso 1 1 calc R
H22C H 0.1733 0.0099 0.0624 0.136 Uiso 1 1 calc R
C4 C -0.2267(11) 0.4259(9) 0.4709(10) 0.058(4) Uani 1 1 d .
H4 H -0.2937 0.4662 0.4579 0.07 Uiso 1 1 calc R
C18 C 0.0226(12) 0.1561(8) 0.1303(6) 0.038(2) Uani 1 1 d .
H18 H -0.0095 0.146 0.0689 0.046 Uiso 1 1 calc R
C23 C 0.5384(18) 0.1403(14) 0.1579(10) 0.079(4) Uani 1 1 d .
H23A H 0.5365 0.2014 0.1301 0.118 Uiso 1 1 calc R
H23B H 0.5843 0.0932 0.13 0.118 Uiso 1 1 calc R
H23C H 0.5962 0.1689 0.2198 0.118 Uiso 1 1 calc R

loop_
_atom_site_aniso_label
_atom_site_aniso_U_11
_atom_site_aniso_U_22
_atom_site_aniso_U_33
_atom_site_aniso_U_23
_atom_site_aniso_U_13
_atom_site_aniso_U_12
I3 0.0517(5) 0.0496(4) 0.0403(4) 0.0110(3) 0.0110(3) 0.0111(3)
I1 0.0540(5) 0.0456(4) 0.0315(3) 0.0079(3) 0.0121(3) 0.0110(3)
I2 0.1137(9) 0.0832(7) 0.0555(5) 0.0126(5) 0.0264(5) 0.0721(6)
S4 0.0245(11) 0.0310(12) 0.0408(12) 0.0121(9) 0.0134(9) 0.0063(9)
S3 0.0225(11) 0.0328(12) 0.0296(10) 0.0106(9) 0.0079(8) 0.0120(9)
S5 0.0214(11) 0.0307(12) 0.0388(12) 0.0077(9) 0.0057(9) 0.0087(9)
S2 0.0361(13) 0.0411(13) 0.0318(11) 0.0038(10) 0.0086(10) 0.0203(11)
S1 0.0310(14) 0.0359(14) 0.0614(16) -0.0109(12) 0.0015(12) 0.0154(11)
N3 0.015(3) 0.028(4) 0.030(4) 0.009(3) 0.003(3) 0.005(3)
N1 0.015(4) 0.034(4) 0.039(4) 0.013(3) 0.010(3) 0.010(3)
O1 0.047(4) 0.060(5) 0.036(4) 0.014(3) 0.009(3) 0.031(4)
N2 0.019(4) 0.027(4) 0.027(3) 0.006(3) 0.009(3) 0.007(3)
N4 0.076(7) 0.056(6) 0.028(4) 0.009(4) 0.020(4) 0.041(5)
B1 0.022(5) 0.023(5) 0.044(6) 0.010(4) 0.012(4) 0.008(4)
Hg1 0.0547(3) 0.0421(3) 0.0431(3) 0.00361(18) 0.0160(2) 0.0204(2)
C14 0.018(4) 0.026(4) 0.035(4) 0.005(3) 0.010(3) 0.010(3)
C13 0.023(5) 0.032(5) 0.036(5) 0.014(4) 0.013(4) 0.001(4)
C11 0.026(5) 0.035(5) 0.035(4) 0.010(4) 0.019(4) 0.010(4)
C9 0.015(4) 0.033(5) 0.026(4) 0.007(3) 0.004(3) 0.007(3)
C19 0.029(5) 0.051(6) 0.031(4) 0.014(4) 0.012(4) 0.014(4)
C6 0.015(4) 0.027(5) 0.068(7) 0.010(5) 0.006(4) 0.003(4)
C020 0.018(4) 0.029(5) 0.041(5) 0.011(4) 0.010(4) 0.013(3)
C20 0.023(4) 0.030(5) 0.032(4) 0.008(4) 0.003(4) 0.011(4)
C12 0.031(5) 0.038(5) 0.042(5) 0.011(4) 0.023(4) 0.014(4)
C15 0.025(5) 0.026(4) 0.033(4) 0.014(4) 0.010(4) 0.010(4)
C5 0.020(5) 0.020(5) 0.116(11) 0.012(6) 0.020(6) 0.004(4)
C10 0.025(5) 0.033(5) 0.042(5) 0.017(4) 0.019(4) 0.012(4)
C8 0.026(5) 0.029(5) 0.038(5) 0.012(4) 0.012(4) 0.013(4)
C7 0.027(5) 0.025(4) 0.044(5) 0.010(4) 0.007(4) 0.009(4)
C1 0.016(4) 0.025(4) 0.054(6) 0.011(4) 0.010(4) 0.008(3)
C2 0.020(5) 0.044(6) 0.055(6) 0.027(5) 0.018(4) 0.013(4)
C17 0.031(5) 0.040(6) 0.040(5) 0.014(4) 0.005(4) 0.006(4)
C16 0.020(5) 0.033(5) 0.044(5) 0.014(4) 0.002(4) 0.005(4)
C24 0.057(7) 0.046(6) 0.044(6) 0.014(5) 0.016(5) 0.027(5)
C3 0.018(5) 0.040(6) 0.068(7) 0.034(5) 0.011(5) 0.008(4)
C22 0.132(15) 0.124(13) 0.029(6) 0.005(7) -0.002(7) 0.099(12)
C4 0.016(5) 0.033(6) 0.132(12) 0.032(7) 0.022(6) 0.014(4)
C18 0.040(6) 0.043(6) 0.030(4) 0.011(4) 0.005(4) 0.017(5)
C23 0.074(11) 0.095(12) 0.078(10) 0.032(9) 0.035(8) 0.029(9)

loop_
_atom_type_symbol
_atom_type_description
_atom_type_scat_dispersion_real
_atom_type_scat_dispersion_imag
_atom_type_scat_source
C C 0.0033 0.0016 'International Tables Vol C Tables 4.2.6.8 and 6.1.1.4'
H H 0 0 'International Tables Vol C Tables 4.2.6.8 and 6.1.1.4'
N N 0.0061 0.0033 'International Tables Vol C Tables 4.2.6.8 and 6.1.1.4'
S S 0.1246 0.1234 'International Tables Vol C Tables 4.2.6.8 and 6.1.1.4'
I I -0.4742 1.8119 'International Tables Vol C Tables 4.2.6.8 and 6.1.1.4'
Hg Hg -2.3894 9.2266 'International Tables Vol C Tables 4.2.6.8 and 6.1.1.4'
B B 0.0013 0.0007 'International Tables Vol C Tables 4.2.6.8 and 6.1.1.4'
O O 0.0106 0.006 'International Tables Vol C Tables 4.2.6.8 and 6.1.1.4'

loop_
_exptl_crystal_face_index_h
_exptl_crystal_face_index_k
_exptl_crystal_face_index_l
_exptl_crystal_face_perp_dist
-1 -1 -21 0.0191
0 -1 21 0.0193
-1 18 -5 0.0507
1 -18 5 0.0494
-8 -11 6 0.0538
13 1 -5 0.087
-14 5 4 0.0789

loop_
_geom_angle_atom_site_label_1
_geom_angle_atom_site_label_2
_geom_angle_atom_site_label_3
_geom_angle
_geom_angle_site_symmetry_3
Hg1 I1 Hg1 86.68(2) 2_667
C20 S4 C020 91.5(4) .
C8 S3 C9 90.0(4) .
C8 S2 C7 100.2(4) .
C7 S1 C6 89.6(5) .
C020 N3 C15 113.1(7) .
C020 N3 B1 121.7(7) .
C15 N3 B1 124.9(7) .
C7 N1 C1 111.8(8) .
C7 N1 B1 128.2(7) .
C1 N1 B1 119.9(7) .
C8 N2 C14 111.7(7) .
C8 N2 B1 126.4(7) .
C14 N2 B1 121.8(7) .
C24 N4 C22 120.9(13) .
C24 N4 C23 122.0(11) .
C22 N4 C23 117.1(12) .
N1 B1 N3 112.9(7) .
N1 B1 N2 108.5(7) .
N3 B1 N2 110.1(7) .
N1 B1 H1 108.4 .
N3 B1 H1 108.4 .
N2 B1 H1 108.4 .
I2 Hg1 I3 115.33(3) .
I2 Hg1 I1 116.16(3) .
I3 Hg1 I1 113.88(3) .
I2 Hg1 I1 106.74(3) 2_667
I3 Hg1 I1 108.48(3) 2_667
I1 Hg1 I1 93.32(2) 2_667
C13 C14 C9 121.4(8) .
C13 C14 N2 125.6(8) .
C9 C14 N2 112.9(7) .
C12 C13 C14 117.3(8) .
C12 C13 H13 121.4 .
C14 C13 H13 121.4 .
C12 C11 C10 121.9(8) .
C12 C11 H11 119.1 .
C10 C11 H11 119.1 .
C14 C9 C10 121.1(8) .
C14 C9 S3 110.8(6) .
C10 C9 S3 128.1(7) .
C20 C19 C18 118.1(9) .
C20 C19 H19 121 .
C18 C19 H19 121 .
C1 C6 C5 121.0(11) .
C1 C6 S1 111.7(7) .
C5 C6 S1 127.4(10) .
N3 C020 S5 127.8(7) .
N3 C020 S4 111.3(6) .
S5 C020 S4 120.9(5) .
C19 C20 C15 122.2(8) .
C19 C20 S4 127.3(7) .
C15 C20 S4 110.6(6) .
C11 C12 C13 121.5(9) .
C11 C12 H12 119.2 .
C13 C12 H12 119.2 .
N3 C15 C20 113.5(7) .
N3 C15 C16 127.1(8) .
C20 C15 C16 119.3(8) .
C4 C5 C6 117.0(11) .
C4 C5 H5 121.5 .
C6 C5 H5 121.5 .
C11 C10 C9 116.8(8) .
C11 C10 H10 121.6 .
C9 C10 H10 121.6 .
N2 C8 S2 128.5(7) .
N2 C8 S3 114.5(6) .
S2 C8 S3 117.1(5) .
N1 C7 S1 115.6(6) .
N1 C7 S2 127.4(7) .
S1 C7 S2 117.0(6) .
C2 C1 C6 121.6(8) .
C2 C1 N1 127.0(9) .
C6 C1 N1 111.4(8) .
C1 C2 C3 117.1(10) .
C1 C2 H2 121.5 .
C3 C2 H2 121.5 .
C16 C17 C18 120.4(9) .
C16 C17 H17 119.8 .
C18 C17 H17 119.8 .
C17 C16 C15 119.5(9) .
C17 C16 H16 120.2 .
C15 C16 H16 120.2 .
O1 C24 N4 122.3(12) .
O1 C24 H24 118.9 .
N4 C24 H24 118.9 .
C2 C3 C4 121.5(10) .
C2 C3 H3 119.2 .
C4 C3 H3 119.2 .
N4 C22 H22A 109.5 .
N4 C22 H22B 109.5 .
H22A C22 H22B 109.5 .
N4 C22 H22C 109.5 .
H22A C22 H22C 109.5 .
H22B C22 H22C 109.5 .
C5 C4 C3 121.8(9) .
C5 C4 H4 119.1 .
C3 C4 H4 119.1 .
C17 C18 C19 120.4(9) .
C17 C18 H18 119.8 .
C19 C18 H18 119.8 .
N4 C23 H23A 109.5 .
N4 C23 H23B 109.5 .
H23A C23 H23B 109.5 .
N4 C23 H23C 109.5 .
H23A C23 H23C 109.5 .
H23B C23 H23C 109.5 .

loop_
_geom_bond_atom_site_label_1
_geom_bond_atom_site_label_2
_geom_bond_distance
_geom_bond_site_symmetry_2
I3 Hg1 2.7262(9) .
I1 Hg1 2.8387(8) .
I1 Hg1 2.9939(8) 2_667
I2 Hg1 2.7099(9) .
S4 C20 1.721(9) .
S4 C020 1.747(9) .
S3 C8 1.742(8) .
S3 C9 1.745(9) .
S5 C020 1.664(9) .
S2 C8 1.707(9) .
S2 C7 1.728(9) .
S1 C7 1.719(10) .
S1 C6 1.738(11) .
N3 C020 1.369(11) .
N3 C15 1.387(11) .
N3 B1 1.553(12) .
N1 C7 1.319(12) .
N1 C1 1.434(11) .
N1 B1 1.549(12) .
O1 C24 1.238(12) .
N2 C8 1.329(11) .
N2 C14 1.427(10) .
N2 B1 1.589(12) .
N4 C24 1.349(14) .
N4 C22 1.454(14) .
N4 C23 1.462(18) .
B1 H1 0.98 .
Hg1 I1 2.9939(8) 2_667
C14 C13 1.392(12) .
C14 C9 1.396(11) .
C13 C12 1.390(13) .
C13 H13 0.93 .
C11 C12 1.385(13) .
C11 C10 1.394(12) .
C11 H11 0.93 .
C9 C10 1.404(12) .
C19 C20 1.398(12) .
C19 C18 1.414(14) .
C19 H19 0.93 .
C6 C1 1.399(14) .
C6 C5 1.408(14) .
C20 C15 1.400(12) .
C12 H12 0.93 .
C15 C16 1.412(12) .
C5 C4 1.364(19) .
C5 H5 0.93 .
C10 H10 0.93 .
C1 C2 1.372(14) .
C2 C3 1.393(13) .
C2 H2 0.93 .
C17 C16 1.399(13) .
C17 C18 1.411(14) .
C17 H17 0.93 .
C16 H16 0.93 .
C24 H24 0.93 .
C3 C4 1.395(17) .
C3 H3 0.93 .
C22 H22A 0.96 .
C22 H22B 0.96 .
C22 H22C 0.96 .
C4 H4 0.93 .
C18 H18 0.93 .
C23 H23A 0.96 .
C23 H23B 0.96 .
C23 H23C 0.96 .

loop_
_geom_torsion_atom_site_label_1
_geom_torsion_atom_site_label_2
_geom_torsion_atom_site_label_3
_geom_torsion_atom_site_label_4
_geom_torsion
_geom_torsion_site_symmetry_1
_geom_torsion_site_symmetry_4
C7 N1 B1 N3 -111.5(10) . .
C1 N1 B1 N3 64.0(10) . .
C7 N1 B1 N2 10.8(12) . .
C1 N1 B1 N2 -173.7(7) . .
C020 N3 B1 N1 56.8(10) . .
C15 N3 B1 N1 -117.4(9) . .
C020 N3 B1 N2 -64.6(10) . .
C15 N3 B1 N2 121.2(8) . .
C8 N2 B1 N1 -7.3(12) . .
C14 N2 B1 N1 171.7(7) . .
C8 N2 B1 N3 116.7(9) . .
C14 N2 B1 N3 -64.3(10) . .
Hg1 I1 Hg1 I2 110.48(4) 2_667 .
Hg1 I1 Hg1 I3 -111.89(3) 2_667 .
Hg1 I1 Hg1 I1 0 2_667 2_667
C8 N2 C14 C13 179.0(8) . .
B1 N2 C14 C13 -0.1(12) . .
C8 N2 C14 C9 -3.0(10) . .
B1 N2 C14 C9 177.9(7) . .
C9 C14 C13 C12 1.5(12) . .
N2 C14 C13 C12 179.3(8) . .
C13 C14 C9 C10 -1.3(13) . .
N2 C14 C9 C10 -179.4(7) . .
C13 C14 C9 S3 -179.0(7) . .
N2 C14 C9 S3 3.0(9) . .
C8 S3 C9 C14 -1.7(7) . .
C8 S3 C9 C10 -179.2(8) . .
C7 S1 C6 C1 -0.6(8) . .
C7 S1 C6 C5 177.5(10) . .
C15 N3 C020 S5 -179.7(7) . .
B1 N3 C020 S5 5.5(12) . .
C15 N3 C020 S4 0.1(9) . .
B1 N3 C020 S4 -174.7(6) . .
C20 S4 C020 N3 -0.8(6) . .
C20 S4 C020 S5 179.0(6) . .
C18 C19 C20 C15 0.3(14) . .
C18 C19 C20 S4 -180.0(7) . .
C020 S4 C20 C19 -178.5(9) . .
C020 S4 C20 C15 1.3(7) . .
C10 C11 C12 C13 1.3(14) . .
C14 C13 C12 C11 -1.5(13) . .
C020 N3 C15 C20 0.9(10) . .
B1 N3 C15 C20 175.5(7) . .
C020 N3 C15 C16 178.4(9) . .
B1 N3 C15 C16 -6.9(13) . .
C19 C20 C15 N3 178.3(8) . .
S4 C20 C15 N3 -1.5(9) . .
C19 C20 C15 C16 0.6(13) . .
S4 C20 C15 C16 -179.2(7) . .
C1 C6 C5 C4 0.6(15) . .
S1 C6 C5 C4 -177.3(8) . .
C12 C11 C10 C9 -1.0(12) . .
C14 C9 C10 C11 1.0(12) . .
S3 C9 C10 C11 178.2(7) . .
C14 N2 C8 S2 -178.3(7) . .
B1 N2 C8 S2 0.8(13) . .
C14 N2 C8 S3 1.6(9) . .
B1 N2 C8 S3 -179.3(6) . .
C7 S2 C8 N2 3.3(9) . .
C7 S2 C8 S3 -176.7(6) . .
C9 S3 C8 N2 0.0(7) . .
C9 S3 C8 S2 180.0(6) . .
C1 N1 C7 S1 -1.0(10) . .
B1 N1 C7 S1 174.7(7) . .
C1 N1 C7 S2 176.5(7) . .
B1 N1 C7 S2 -7.7(14) . .
C6 S1 C7 N1 1.0(8) . .
C6 S1 C7 S2 -176.9(6) . .
C8 S2 C7 N1 0.0(9) . .
C8 S2 C7 S1 177.5(6) . .
C5 C6 C1 C2 0.5(15) . .
S1 C6 C1 C2 178.7(7) . .
C5 C6 C1 N1 -178.0(9) . .
S1 C6 C1 N1 0.2(10) . .
C7 N1 C1 C2 -177.9(9) . .
B1 N1 C1 C2 6.0(14) . .
C7 N1 C1 C6 0.5(11) . .
B1 N1 C1 C6 -175.6(7) . .
C6 C1 C2 C3 -1.3(14) . .
N1 C1 C2 C3 177.0(9) . .
C18 C17 C16 C15 -0.7(14) . .
N3 C15 C16 C17 -177.7(9) . .
C20 C15 C16 C17 -0.3(13) . .
C22 N4 C24 O1 179.9(10) . .
C23 N4 C24 O1 -0.3(17) . .
C1 C2 C3 C4 1.0(14) . .
C6 C5 C4 C3 -0.9(16) . .
C2 C3 C4 C5 0.1(16) . .
C16 C17 C18 C19 1.6(15) . .
C20 C19 C18 C17 -1.3(14) . .

loop_
_platon_squeeze_void_nr
_platon_squeeze_void_average_x
_platon_squeeze_void_average_y
_platon_squeeze_void_average_z
_platon_squeeze_void_volume
_platon_squeeze_void_count_electrons
_platon_squeeze_void_content
1 0.000 0.500 0.000 279 69 ' '
